data_7212644
loop_
_publ_author_name
'Constable, Edwin C.'
'Harris, Kate'
'Housecroft, Catherine E.'
'Neuburger, Markus'
'Zampese, Jennifer A.'

_publ_section_title
;
 Turning {M(tpy)2}n+ embraces and CH&#x22EF;\p interactions on and off in
 homoleptic cobalt(ii) and cobalt(iii)
 bis(2,2&#x2032;:6&#x2032;,2&#x2033;-terpyridine) complexes
;
_journal_issue 10
_journal_name_full CrystEngComm
_journal_page_first 2949
_journal_paper_doi 10.1039/c002834g
_journal_volume 12
_journal_year 2010
_chemical_absolute_configuration ad
_chemical_formula_moiety 'C30 H20 Cl2 Co N6, 3(F6 P), C2 H3 N'
_chemical_formula_sum 'C32 H23 Cl2 Co F18 N7 P3'
_chemical_formula_weight 1070.31
_space_group_IT_number 33
_symmetry_cell_setting orthorhombic
_symmetry_space_group_name_Hall 'P 2c -2n'
_symmetry_space_group_name_H-M 'P n a 21'
_atom_sites_solution_hydrogens geom
_atom_sites_solution_primary direct
_audit_creation_date 10-01-15
_audit_creation_method CRYSTALS_ver_12.86
_cell_angle_alpha 90
_cell_angle_beta 90
_cell_angle_gamma 90
_cell_formula_units_Z 4
_cell_length_a 16.3767(6)
_cell_length_b 12.2742(4)
_cell_length_c 19.5992(7)
_cell_measurement_reflns_used 9070
_cell_measurement_temperature 173
_cell_measurement_theta_max 30
_cell_measurement_theta_min 3
_cell_volume 3939.7(2)
_computing_cell_refinement 'DENZO/SCALEPACK (Otwinowski & Minor, 1997)'
_computing_data_collection 'COLLECT (Nonius, 1997-2001).'
_computing_data_reduction 'DENZO/SCALEPACK (Otwinowski & Minor, 1997)'
_computing_molecular_graphics 'CAMERON (Watkin et al., 1996)'
_computing_publication_material 'CRYSTALS (Betteridge et al., 2003)'
_computing_structure_refinement 'CRYSTALS (Betteridge et al., 2003)'
_computing_structure_solution 'SIR92 (Altomare et al., 1994)'
_diffrn_ambient_temperature 173
_diffrn_measured_fraction_theta_full 0.998
_diffrn_measured_fraction_theta_max 0.998
_diffrn_measurement_device 'Nonius KappaCCD'
_diffrn_measurement_device_type Area
_diffrn_measurement_method \w/2\q
_diffrn_radiation_monochromator graphite
_diffrn_radiation_type 'Mo K\a'
_diffrn_radiation_wavelength 0.71073
_diffrn_reflns_av_R_equivalents 0.052
_diffrn_reflns_limit_h_max 23
_diffrn_reflns_limit_h_min -23
_diffrn_reflns_limit_k_max 17
_diffrn_reflns_limit_k_min -17
_diffrn_reflns_limit_l_max 27
_diffrn_reflns_limit_l_min -27
_diffrn_reflns_number 134907
_diffrn_reflns_theta_full 30.087
_diffrn_reflns_theta_max 30.087
_diffrn_reflns_theta_min 1.958
_diffrn_standards_number 0
_exptl_absorpt_coefficient_mu 0.817
_exptl_absorpt_correction_T_max 0.97
_exptl_absorpt_correction_T_min 0.87
_exptl_absorpt_correction_type multi-scan
_exptl_absorpt_process_details 'DENZO/SCALEPACK (Otwinowski & Minor, 1997)'
_exptl_crystal_colour orange
_exptl_crystal_density_diffrn 1.804
_exptl_crystal_density_method 'not measured'
_exptl_crystal_description plate
_exptl_crystal_F_000 2128
_exptl_crystal_size_max 0.37
_exptl_crystal_size_mid 0.17
_exptl_crystal_size_min 0.04
_refine_diff_density_max 0.72
_refine_diff_density_min -0.80
_refine_ls_abs_structure_details 'Flack (1983), 5604 Friedel-pairs'
_refine_ls_abs_structure_Flack 0.012(7)
_refine_ls_extinction_method None
_refine_ls_goodness_of_fit_ref 1.0876
_refine_ls_hydrogen_treatment constr
_refine_ls_matrix_type full
_refine_ls_number_parameters 569
_refine_ls_number_reflns 9981
_refine_ls_number_restraints 1
_refine_ls_R_factor_all 0.0341
_refine_ls_R_factor_gt 0.0309
_refine_ls_shift/su_max 0.001751
_refine_ls_structure_factor_coef F
_refine_ls_weighting_details
;
Method, part 1, Chebychev polynomial, (Watkin, 1994, Prince, 1982)
[weight] = 1.0/[A~0~*T~0~(x)+A~1~*T~1~(x) ... +A~n-1~]*T~n-1~(x)]
where A~i~ are the Chebychev coefficients listed below and x= Fcalc/Fmax
Method = Robust Weighting (Prince, 1982)
W = [weight] * [1-(deltaF/6*sigmaF)^2^]^2^
A~i~ are:
0.525 0.322 0.271
;
_refine_ls_weighting_scheme calc
_refine_ls_wR_factor_all 0.0390
_refine_ls_wR_factor_gt 0.0364
_refine_ls_wR_factor_ref 0.0356
_reflns_limit_h_max 23
_reflns_limit_h_min 0
_reflns_limit_k_max 17
_reflns_limit_k_min 0
_reflns_limit_l_max 27
_reflns_limit_l_min -27
_reflns_number_gt 10444
_reflns_number_total 11536
_reflns_threshold_expression I>2.0\s(I)
_oxford_diffrn_Wilson_B_factor 0.00
_oxford_diffrn_Wilson_scale 0.00
_oxford_refine_ls_r_factor_ref 0.0301
_oxford_refine_ls_scale 0.3132(3)
_oxford_reflns_number_all 11471
_oxford_reflns_threshold_expression_ref I>3.0\s(I)
_oxford_structure_analysis_title 'kh262_173k_0ma in Pna2(1)'
_cod_data_source_file c002834g.txt
_cod_data_source_block kh262
_cod_depositor_comments
;
The following automatic conversions were performed:

'_symmetry_cell_setting' value 'Orthorhombic' changed to
'orthorhombic' according to
/home/saulius/struct/CIF-dictionaries/cif_core.dic dictionary named
'cif_core.dic' version 2.4.2 from 2011-04-26.

Automatic conversion script
Id: cif_fix_values 1891 2012-01-12 08:04:46Z andrius 
;
_cod_original_formula_sum 'C32 H23 Cl2 Co1 F18 N7 P3'
_cod_database_code 7212644

loop_
_symmetry_equiv_pos_as_xyz
x,y,z
-x+1/2,y+1/2,z+1/2
x+1/2,-y+1/2,z
-x,-y,z+1/2

loop_
_atom_site_label
_atom_site_type_symbol
_atom_site_fract_x
_atom_site_fract_y
_atom_site_fract_z
_atom_site_U_iso_or_equiv
_atom_site_occupancy
_atom_site_adp_type
_atom_site_refinement_flags_posn
Co1 Co 0.659859(12) 0.493205(16) 0.66529(3) 0.0155 1.0000 Uani .
N1 N 0.62675(9) 0.35402(11) 0.70453(8) 0.0188 1.0000 Uani .
N2 N 0.55376(8) 0.53197(11) 0.68845(7) 0.0172 1.0000 Uani .
N3 N 0.66459(9) 0.64403(11) 0.63602(8) 0.0185 1.0000 Uani .
N4 N 0.63797(9) 0.44339(11) 0.57269(7) 0.0188 1.0000 Uani .
N5 N 0.76680(9) 0.45940(11) 0.64083(7) 0.0173 1.0000 Uani .
N6 N 0.71128(9) 0.52804(11) 0.75230(8) 0.0189 1.0000 Uani .
N7 N 0.41133(14) 0.8167(2) 0.55427(14) 0.0524 1.0000 Uani .
C1 C 0.67334(11) 0.26635(15) 0.71346(10) 0.0243 1.0000 Uani .
C2 C 0.64499(13) 0.17425(15) 0.74790(12) 0.0308 1.0000 Uani .
C3 C 0.56580(13) 0.17459(16) 0.77239(12) 0.0317 1.0000 Uani .
C4 C 0.51637(12) 0.26510(15) 0.76224(10) 0.0267 1.0000 Uani .
C5 C 0.54840(11) 0.35406(13) 0.72901(9) 0.0202 1.0000 Uani .
C6 C 0.50584(10) 0.45846(13) 0.71981(8) 0.0191 1.0000 Uani .
C7 C 0.42800(11) 0.48709(15) 0.74127(9) 0.0221 1.0000 Uani .
C8 C 0.40256(10) 0.59331(15) 0.72922(9) 0.0212 1.0000 Uani .
C9 C 0.45160(11) 0.66860(14) 0.69576(9) 0.0220 1.0000 Uani .
C10 C 0.52889(10) 0.63440(13) 0.67597(8) 0.0177 1.0000 Uani .
C11 C 0.59379(10) 0.69961(13) 0.64438(8) 0.0191 1.0000 Uani .
C12 C 0.58631(12) 0.80836(15) 0.62663(10) 0.0254 1.0000 Uani .
C13 C 0.65362(12) 0.86173(15) 0.60012(11) 0.0283 1.0000 Uani .
C14 C 0.72596(12) 0.80483(15) 0.59212(11) 0.0262 1.0000 Uani .
C15 C 0.72951(11) 0.69609(14) 0.61019(9) 0.0219 1.0000 Uani .
C16 C 0.56476(11) 0.42827(17) 0.54429(9) 0.0254 1.0000 Uani .
C17 C 0.55672(13) 0.3886(2) 0.47827(10) 0.0325 1.0000 Uani .
C18 C 0.62614(13) 0.3666(2) 0.44059(10) 0.0324 1.0000 Uani .
C19 C 0.70253(12) 0.38314(17) 0.46942(9) 0.0266 1.0000 Uani .
C20 C 0.70643(10) 0.41946(13) 0.53642(8) 0.0196 1.0000 Uani .
C21 C 0.78199(10) 0.42983(13) 0.57597(9) 0.0190 1.0000 Uani .
C22 C 0.86145(11) 0.41019(15) 0.55464(10) 0.0232 1.0000 Uani .
C23 C 0.92304(10) 0.42091(15) 0.60319(10) 0.0249 1.0000 Uani .
C24 C 0.90699(10) 0.45384(15) 0.66994(11) 0.0242 1.0000 Uani .
C25 C 0.82599(10) 0.47314(14) 0.68724(9) 0.0195 1.0000 Uani .
C26 C 0.79336(10) 0.50934(13) 0.75345(9) 0.0204 1.0000 Uani .
C27 C 0.83878(12) 0.52212(19) 0.81216(10) 0.0295 1.0000 Uani .
C28 C 0.79951(14) 0.5563(2) 0.87124(10) 0.0342 1.0000 Uani .
C29 C 0.71677(13) 0.57710(18) 0.86965(10) 0.0303 1.0000 Uani .
C30 C 0.67397(12) 0.56188(15) 0.80909(9) 0.0241 1.0000 Uani .
C33 C 0.41425(17) 0.7600(4) 0.50636(17) 0.0637 1.0000 Uani .
C34 C 0.4173(3) 0.6768(5) 0.4522(3) 0.0848 1.0000 Uani .
Cl1 Cl 0.30759(3) 0.63333(4) 0.75704(3) 0.0292 1.0000 Uani .
Cl2 Cl 1.02174(3) 0.39150(5) 0.58027(4) 0.0419 1.0000 Uani .
P1 P 0.31497(3) 0.39383(4) 0.58084(3) 0.0249 1.0000 Uani .
P2 P 0.43350(3) 0.15351(4) 0.33857(3) 0.0282 1.0000 Uani .
P3 P 0.66607(5) 0.70945(7) 0.40068(5) 0.0528 1.0000 Uani .
F1 F 0.24674(11) 0.30152(12) 0.57599(9) 0.0498 1.0000 Uani .
F2 F 0.38322(9) 0.48752(12) 0.58644(8) 0.0402 1.0000 Uani .
F3 F 0.26518(9) 0.46674(11) 0.52791(7) 0.0354 1.0000 Uani .
F4 F 0.36459(12) 0.32028(13) 0.63432(8) 0.0511 1.0000 Uani .
F5 F 0.26725(9) 0.44869(11) 0.64278(7) 0.0346 1.0000 Uani .
F6 F 0.36385(10) 0.33914(13) 0.51947(8) 0.0444 1.0000 Uani .
F11 F 0.37702(15) 0.04930(14) 0.34195(14) 0.0737 1.0000 Uani .
F12 F 0.48658(11) 0.26201(17) 0.33389(9) 0.0602 1.0000 Uani .
F13 F 0.38670(11) 0.20320(13) 0.40249(8) 0.0461 1.0000 Uani .
F14 F 0.48029(11) 0.10419(16) 0.27324(8) 0.0550 1.0000 Uani .
F15 F 0.36917(10) 0.20928(14) 0.28795(8) 0.0455 1.0000 Uani .
F16 F 0.49758(14) 0.0989(2) 0.38751(9) 0.0795 1.0000 Uani .
F21 F 0.6465(3) 0.6733(3) 0.47686(14) 0.1452 1.0000 Uani .
F22 F 0.67747(17) 0.7425(3) 0.32209(13) 0.0885 1.0000 Uani .
F23 F 0.59897(16) 0.6234(2) 0.37877(10) 0.0714 1.0000 Uani .
F24 F 0.7259(3) 0.7999(3) 0.4258(3) 0.1645 1.0000 Uani .
F25 F 0.5934(2) 0.7960(2) 0.4009(2) 0.1061 1.0000 Uani .
F26 F 0.7320(2) 0.6218(4) 0.3965(4) 0.2118 1.0000 Uani .
H11 H 0.7267 0.2649 0.6990 0.0335 1.0000 Uiso R
H21 H 0.6779 0.1132 0.7517 0.0450 1.0000 Uiso R
H31 H 0.5440 0.1144 0.7929 0.0452 1.0000 Uiso R
H41 H 0.4642 0.2652 0.7760 0.0369 1.0000 Uiso R
H71 H 0.3949 0.4375 0.7628 0.0298 1.0000 Uiso R
H91 H 0.4350 0.7400 0.6888 0.0357 1.0000 Uiso R
H121 H 0.5385 0.8460 0.6332 0.0384 1.0000 Uiso R
H131 H 0.6504 0.9341 0.5867 0.0418 1.0000 Uiso R
H141 H 0.7709 0.8364 0.5751 0.0393 1.0000 Uiso R
H151 H 0.7762 0.6574 0.6042 0.0297 1.0000 Uiso R
H161 H 0.5179 0.4516 0.5641 0.0310 1.0000 Uiso R
H171 H 0.5076 0.3786 0.4578 0.0400 1.0000 Uiso R
H181 H 0.6228 0.3374 0.3980 0.0403 1.0000 Uiso R
H191 H 0.7501 0.3627 0.4494 0.0332 1.0000 Uiso R
H221 H 0.8738 0.3893 0.5104 0.0298 1.0000 Uiso R
H241 H 0.9461 0.4642 0.7056 0.0313 1.0000 Uiso R
H271 H 0.8941 0.5068 0.8136 0.0390 1.0000 Uiso R
H281 H 0.8258 0.5656 0.9146 0.0464 1.0000 Uiso R
H291 H 0.6878 0.5998 0.9083 0.0430 1.0000 Uiso R
H301 H 0.6194 0.5745 0.8030 0.0317 1.0000 Uiso R
H341 H 0.4272 0.7091 0.4089 0.0986 1.0000 Uiso R
H342 H 0.4584 0.6249 0.4619 0.0986 1.0000 Uiso R
H343 H 0.3665 0.6412 0.4517 0.0986 1.0000 Uiso R

loop_
_atom_site_aniso_label
_atom_site_aniso_U_11
_atom_site_aniso_U_22
_atom_site_aniso_U_33
_atom_site_aniso_U_23
_atom_site_aniso_U_13
_atom_site_aniso_U_12
Co1 0.01561(8) 0.01721(8) 0.01354(8) 0.00014(8) 0.00147(8) 0.00035(7)
N1 0.0204(6) 0.0186(6) 0.0175(6) 0.0004(5) 0.0020(5) -0.0009(5)
N2 0.0166(6) 0.0195(6) 0.0153(5) 0.0000(4) 0.0007(4) 0.0004(5)
N3 0.0201(6) 0.0196(6) 0.0157(6) -0.0001(5) -0.0007(5) -0.0003(5)
N4 0.0193(6) 0.0213(6) 0.0159(6) 0.0011(5) 0.0003(5) -0.0011(5)
N5 0.0175(6) 0.0177(6) 0.0167(5) 0.0004(5) 0.0019(5) 0.0009(5)
N6 0.0207(6) 0.0197(6) 0.0163(6) 0.0002(5) 0.0007(5) 0.0014(5)
N7 0.0338(10) 0.0695(16) 0.0539(14) 0.0030(12) -0.0003(9) -0.0003(10)
C1 0.0253(8) 0.0216(7) 0.0261(8) 0.0021(6) 0.0015(6) 0.0016(6)
C2 0.0346(9) 0.0203(7) 0.0375(10) 0.0052(7) 0.0012(8) 0.0027(7)
C3 0.0333(10) 0.0229(8) 0.0389(10) 0.0099(7) 0.0042(8) -0.0038(7)
C4 0.0247(8) 0.0248(8) 0.0306(9) 0.0064(7) 0.0049(7) -0.0032(6)
C5 0.0218(7) 0.0210(7) 0.0178(7) 0.0001(5) 0.0009(6) -0.0002(5)
C6 0.0197(7) 0.0225(7) 0.0152(7) 0.0008(5) 0.0015(5) -0.0005(6)
C7 0.0191(7) 0.0287(8) 0.0184(7) 0.0009(6) 0.0019(6) -0.0006(6)
C8 0.0164(7) 0.0314(8) 0.0159(6) -0.0032(6) 0.0008(5) 0.0032(6)
C9 0.0216(7) 0.0224(7) 0.0221(8) -0.0016(6) 0.0000(6) 0.0032(6)
C10 0.0182(6) 0.0198(6) 0.0152(7) -0.0004(5) -0.0004(5) 0.0007(5)
C11 0.0186(7) 0.0201(7) 0.0184(6) 0.0004(5) -0.0010(5) -0.0005(5)
C12 0.0235(8) 0.0217(7) 0.0308(9) 0.0020(6) -0.0019(6) 0.0021(6)
C13 0.0293(9) 0.0198(7) 0.0359(10) 0.0057(7) -0.0022(7) -0.0032(6)
C14 0.0247(8) 0.0213(7) 0.0326(9) 0.0027(6) 0.0014(7) -0.0041(6)
C15 0.0205(7) 0.0202(7) 0.0249(8) 0.0004(6) 0.0007(6) -0.0021(6)
C16 0.0203(7) 0.0355(9) 0.0203(7) -0.0025(6) -0.0003(6) 0.0002(6)
C17 0.0273(9) 0.0470(11) 0.0233(9) -0.0055(8) -0.0057(7) -0.0054(8)
C18 0.0328(10) 0.0472(11) 0.0171(7) -0.0072(7) -0.0014(7) -0.0017(8)
C19 0.0270(8) 0.0356(9) 0.0174(7) -0.0043(6) 0.0029(6) 0.0019(7)
C20 0.0211(7) 0.0204(7) 0.0172(7) 0.0009(5) 0.0021(6) 0.0008(6)
C21 0.0193(7) 0.0175(6) 0.0202(7) -0.0004(5) 0.0018(6) -0.0008(5)
C22 0.0204(7) 0.0253(8) 0.0239(7) -0.0037(6) 0.0065(6) -0.0002(6)
C23 0.0159(7) 0.0255(8) 0.0334(9) -0.0049(7) 0.0055(6) 0.0002(6)
C24 0.0162(7) 0.0294(7) 0.0271(8) -0.0032(7) 0.0001(6) -0.0010(5)
C25 0.0181(7) 0.0211(7) 0.0193(6) -0.0008(5) 0.0012(5) -0.0008(5)
C26 0.0200(7) 0.0240(7) 0.0174(7) -0.0022(6) -0.0016(6) 0.0006(5)
C27 0.0231(8) 0.0413(10) 0.0240(8) -0.0036(7) -0.0058(6) -0.0018(7)
C28 0.0355(10) 0.0473(12) 0.0199(8) -0.0049(8) -0.0065(7) 0.0004(9)
C29 0.0362(10) 0.0362(10) 0.0185(7) -0.0047(7) -0.0005(7) 0.0059(8)
C30 0.0273(8) 0.0270(8) 0.0182(7) -0.0015(6) 0.0008(6) 0.0047(6)
C33 0.0317(12) 0.116(3) 0.0434(14) 0.0069(17) 0.0039(10) 0.0014(16)
C34 0.068(2) 0.107(4) 0.080(3) -0.023(2) 0.022(2) -0.012(2)
Cl1 0.01951(17) 0.0421(2) 0.02614(19) -0.00248(17) 0.00441(15) 0.00667(16)
Cl2 0.01992(19) 0.0571(3) 0.0486(3) -0.0151(3) 0.0074(2) 0.0004(2)
P1 0.0334(2) 0.02100(19) 0.02027(19) -0.00315(15) -0.00111(18) 0.00570(17)
P2 0.0308(2) 0.0291(2) 0.0248(2) -0.00027(17) 0.00706(18) 0.00309(18)
P3 0.0569(4) 0.0529(4) 0.0486(4) 0.0007(3) -0.0216(3) 0.0002(3)
F1 0.0662(10) 0.0325(6) 0.0506(9) -0.0078(6) -0.0031(8) -0.0158(6)
F2 0.0326(7) 0.0432(7) 0.0448(8) -0.0063(6) 0.0038(6) -0.0062(5)
F3 0.0452(7) 0.0350(6) 0.0260(6) -0.0025(5) -0.0077(5) 0.0146(5)
F4 0.0795(12) 0.0395(7) 0.0342(7) -0.0012(6) -0.0207(7) 0.0255(8)
F5 0.0444(7) 0.0336(6) 0.0259(5) -0.0059(5) 0.0079(5) 0.0032(5)
F6 0.0563(9) 0.0446(8) 0.0322(6) -0.0117(6) 0.0040(6) 0.0221(7)
F11 0.0907(15) 0.0339(8) 0.0966(16) -0.0029(9) 0.0208(13) -0.0197(9)
F12 0.0579(10) 0.0792(12) 0.0435(8) 0.0001(8) 0.0026(8) -0.0419(9)
F13 0.0621(10) 0.0445(8) 0.0318(7) 0.0002(6) 0.0217(7) 0.0103(7)
F14 0.0556(10) 0.0764(11) 0.0330(7) -0.0055(7) 0.0094(6) 0.0313(9)
F15 0.0441(8) 0.0514(8) 0.0408(7) -0.0077(6) -0.0061(6) 0.0141(6)
F16 0.0738(13) 0.1267(19) 0.0381(8) 0.0233(10) 0.0045(8) 0.0572(14)
F21 0.261(5) 0.130(3) 0.0444(12) 0.0137(14) -0.052(2) -0.101(3)
F22 0.0856(16) 0.112(2) 0.0684(14) 0.0173(14) 0.0246(12) -0.0173(15)
F23 0.0878(15) 0.0835(14) 0.0427(9) 0.0009(9) -0.0092(9) -0.0226(12)
F24 0.174(4) 0.134(3) 0.186(4) 0.070(3) -0.126(3) -0.105(3)
F25 0.110(2) 0.0658(15) 0.143(3) -0.0115(17) 0.024(2) 0.0230(15)
F26 0.093(2) 0.128(3) 0.414(10) 0.130(5) 0.048(4) 0.056(2)

loop_
_atom_type_symbol
_atom_type_scat_dispersion_real
_atom_type_scat_dispersion_imag
_atom_type_scat_Cromer_Mann_a1
_atom_type_scat_Cromer_Mann_b1
_atom_type_scat_Cromer_Mann_a2
_atom_type_scat_Cromer_Mann_b2
_atom_type_scat_Cromer_Mann_a3
_atom_type_scat_Cromer_Mann_b3
_atom_type_scat_Cromer_Mann_a4
_atom_type_scat_Cromer_Mann_b4
_atom_type_scat_Cromer_Mann_c
_atom_type_scat_source
C 0.0033 0.0016 2.3100 20.8439 1.0200 10.2075 1.5886 0.5687 0.8650 51.6512 0.2156 'International Tables Vol C 4.2.6.8 and 6.1.1.4'
H 0.0000 0.0000 0.4930 10.5109 0.3229 26.1257 0.1402 3.1424 0.0408 57.7998 0.0030 'International Tables Vol C 4.2.6.8 and 6.1.1.4'
N 0.0061 0.0033 12.2126 0.0057 3.1322 9.8933 2.0125 28.9975 1.1663 0.5826 -11.5290 'International Tables Vol C 4.2.6.8 and 6.1.1.4'
F 0.0171 0.0103 3.5392 10.2825 2.6412 4.2944 1.5170 0.2615 1.0243 26.1476 0.2776 'International Tables Vol C 4.2.6.8 and 6.1.1.4'
P 0.1023 0.0942 6.4345 1.9067 4.1791 27.1570 1.7800 0.5260 1.4908 68.1645 1.1149 'International Tables Vol C 4.2.6.8 and 6.1.1.4'
Cl 0.1484 0.1585 11.4604 0.0104 7.1964 1.1662 6.2556 18.5194 1.6455 47.7784 -9.5574 'International Tables Vol C 4.2.6.8 and 6.1.1.4'
Co 0.3494 0.9721 12.2841 4.2791 7.3409 0.2784 4.0034 13.5359 2.3488 71.1692 1.0118 'International Tables Vol C 4.2.6.8 and 6.1.1.4'

loop_
_geom_angle_atom_site_label_1
_geom_angle_atom_site_label_2
_geom_angle_atom_site_label_3
_geom_angle
_geom_angle_publ_flag
N1 Co1 N2 82.41(6) yes
N1 Co1 N3 164.53(6) yes
N2 Co1 N3 82.26(6) yes
N1 Co1 N4 92.36(6) yes
N2 Co1 N4 97.81(6) yes
N3 Co1 N4 91.79(6) yes
N1 Co1 N5 99.66(6) yes
N2 Co1 N5 177.93(6) yes
N3 Co1 N5 95.68(6) yes
N4 Co1 N5 82.14(6) yes
N1 Co1 N6 88.13(6) yes
N2 Co1 N6 97.71(6) yes
N3 Co1 N6 91.84(6) yes
N4 Co1 N6 164.40(6) yes
N5 Co1 N6 82.40(6) yes
Co1 N1 C1 126.93(12) yes
Co1 N1 C5 113.46(11) yes
C1 N1 C5 119.43(15) yes
Co1 N2 C6 119.06(11) yes
Co1 N2 C10 118.58(11) yes
C6 N2 C10 122.28(14) yes
Co1 N3 C11 114.23(11) yes
Co1 N3 C15 126.77(12) yes
C11 N3 C15 118.99(15) yes
Co1 N4 C16 126.67(12) yes
Co1 N4 C20 113.78(11) yes
C16 N4 C20 119.51(15) yes
Co1 N5 C21 118.51(11) yes
Co1 N5 C25 118.52(11) yes
C21 N5 C25 122.79(14) yes
Co1 N6 C26 113.79(11) yes
Co1 N6 C30 126.83(12) yes
C26 N6 C30 119.30(15) yes
N1 C1 C2 121.85(17) yes
N1 C1 H11 121.3 no
C2 C1 H11 116.7 no
C1 C2 C3 118.51(17) yes
C1 C2 H21 120.1 no
C3 C2 H21 121.3 no
C2 C3 C4 119.95(17) yes
C2 C3 H31 121.1 no
C4 C3 H31 118.8 no
C3 C4 C5 118.72(17) yes
C3 C4 H41 120.9 no
C5 C4 H41 120.4 no
C4 C5 N1 121.52(16) yes
C4 C5 C6 124.71(16) yes
N1 C5 C6 113.67(14) yes
C5 C6 N2 111.37(14) yes
C5 C6 C7 128.26(15) yes
N2 C6 C7 120.32(15) yes
C6 C7 C8 117.49(16) yes
C6 C7 H71 120.9 no
C8 C7 H71 121.6 no
C7 C8 C9 122.10(16) yes
C7 C8 Cl1 119.04(14) yes
C9 C8 Cl1 118.86(14) yes
C8 C9 C10 117.24(16) yes
C8 C9 H91 121.9 no
C10 C9 H91 120.7 no
C9 C10 N2 120.53(15) yes
C9 C10 C11 127.81(15) yes
N2 C10 C11 111.57(14) yes
C10 C11 N3 113.34(14) yes
C10 C11 C12 124.58(16) yes
N3 C11 C12 122.04(16) yes
C11 C12 C13 118.70(18) yes
C11 C12 H121 121.7 no
C13 C12 H121 119.6 no
C12 C13 C14 119.05(17) yes
C12 C13 H131 121.0 no
C14 C13 H131 120.0 no
C13 C14 C15 119.62(17) yes
C13 C14 H141 121.8 no
C15 C14 H141 118.6 no
C14 C15 N3 121.60(17) yes
C14 C15 H151 120.5 no
N3 C15 H151 117.9 no
N4 C16 C17 121.49(17) yes
N4 C16 H161 122.5 no
C17 C16 H161 115.5 no
C16 C17 C18 119.22(18) yes
C16 C17 H171 122.9 no
C18 C17 H171 117.8 no
C17 C18 C19 119.70(17) yes
C17 C18 H181 121.2 no
C19 C18 H181 119.0 no
C18 C19 C20 118.27(17) yes
C18 C19 H191 123.8 no
C20 C19 H191 117.3 no
C19 C20 N4 121.74(16) yes
C19 C20 C21 124.54(16) yes
N4 C20 C21 113.63(14) yes
C20 C21 N5 111.54(14) yes
C20 C21 C22 128.11(16) yes
N5 C21 C22 120.32(16) yes
C21 C22 C23 117.19(16) yes
C21 C22 H221 122.3 no
C23 C22 H221 120.5 no
C22 C23 C24 122.13(16) yes
C22 C23 Cl2 118.90(14) yes
C24 C23 Cl2 118.97(14) yes
C23 C24 C25 117.29(16) yes
C23 C24 H241 126.7 no
C25 C24 H241 116.0 no
C24 C25 N5 120.24(16) yes
C24 C25 C26 127.82(16) yes
N5 C25 C26 111.94(14) yes
C25 C26 N6 113.21(15) yes
C25 C26 C27 125.03(16) yes
N6 C26 C27 121.75(17) yes
C26 C27 C28 118.68(18) yes
C26 C27 H271 122.0 no
C28 C27 H271 119.3 no
C27 C28 C29 119.46(18) yes
C27 C28 H281 124.5 no
C29 C28 H281 116.1 no
C28 C29 C30 119.31(18) yes
C28 C29 H291 122.3 no
C30 C29 H291 118.3 no
C29 C30 N6 121.48(17) yes
C29 C30 H301 125.5 no
N6 C30 H301 113.0 no
N7 C33 C34 172.7(5) yes
C33 C34 H341 111.1 no
C33 C34 H342 110.2 no
H341 C34 H342 109.9 no
C33 C34 H343 107.4 no
H341 C34 H343 109.5 no
H342 C34 H343 108.5 no
F1 P1 F2 179.35(9) yes
F1 P1 F3 90.10(9) yes
F2 P1 F3 89.91(8) yes
F1 P1 F4 89.66(10) yes
F2 P1 F4 90.33(9) yes
F3 P1 F4 179.67(10) yes
F1 P1 F5 90.11(9) yes
F2 P1 F5 89.24(8) yes
F3 P1 F5 90.45(7) yes
F4 P1 F5 89.34(8) yes
F1 P1 F6 90.45(9) yes
F2 P1 F6 90.20(9) yes
F3 P1 F6 90.13(8) yes
F4 P1 F6 90.09(8) yes
F5 P1 F6 179.20(9) yes
F11 P2 F12 177.13(13) yes
F11 P2 F13 89.73(11) yes
F12 P2 F13 89.30(10) yes
F11 P2 F14 90.44(12) yes
F12 P2 F14 90.50(11) yes
F13 P2 F14 179.30(9) yes
F11 P2 F15 89.25(12) yes
F12 P2 F15 88.05(10) yes
F13 P2 F15 90.41(9) yes
F14 P2 F15 88.91(9) yes
F11 P2 F16 91.12(15) yes
F12 P2 F16 91.58(14) yes
F13 P2 F16 90.27(10) yes
F14 P2 F16 90.41(10) yes
F15 P2 F16 179.23(10) yes
F21 P3 F22 174.76(19) yes
F21 P3 F23 85.92(14) yes
F22 P3 F23 89.36(14) yes
F21 P3 F24 91.6(2) yes
F22 P3 F24 92.9(2) yes
F23 P3 F24 174.8(3) yes
F21 P3 F25 91.9(2) yes
F22 P3 F25 85.47(18) yes
F23 P3 F25 85.84(17) yes
F24 P3 F25 89.6(2) yes
F21 P3 F26 89.8(3) yes
F22 P3 F26 92.6(3) yes
F23 P3 F26 90.4(3) yes
F24 P3 F26 94.3(3) yes
F25 P3 F26 175.7(3) yes

loop_
_geom_bond_atom_site_label_1
_geom_bond_atom_site_label_2
_geom_bond_distance
_geom_bond_publ_flag
Co1 N1 1.9504(14) yes
Co1 N2 1.8578(14) yes
Co1 N3 1.9397(14) yes
Co1 N4 1.9485(14) yes
Co1 N5 1.8625(14) yes
Co1 N6 1.9494(15) yes
N1 C1 1.331(2) yes
N1 C5 1.370(2) yes
N2 C6 1.344(2) yes
N2 C10 1.344(2) yes
N3 C11 1.355(2) yes
N3 C15 1.340(2) yes
N4 C16 1.335(2) yes
N4 C20 1.360(2) yes
N5 C21 1.345(2) yes
N5 C25 1.340(2) yes
N6 C26 1.364(2) yes
N6 C30 1.336(2) yes
N7 C33 1.170(5) yes
C1 C2 1.396(3) yes
C1 H11 0.918 no
C2 C3 1.383(3) yes
C2 H21 0.926 no
C3 C4 1.389(3) yes
C3 H31 0.914 no
C4 C5 1.375(2) yes
C4 H41 0.896 no
C5 C6 1.470(2) yes
C6 C7 1.388(2) yes
C7 C8 1.389(2) yes
C7 H71 0.918 no
C8 C9 1.389(3) yes
C8 Cl1 1.7198(17) yes
C9 C10 1.389(2) yes
C9 H91 0.928 no
C10 C11 1.467(2) yes
C11 C12 1.385(2) yes
C12 C13 1.384(3) yes
C12 H121 0.918 no
C13 C14 1.384(3) yes
C13 H131 0.928 no
C14 C15 1.382(2) yes
C14 H141 0.895 no
C15 H151 0.908 no
C16 C17 1.389(3) yes
C16 H161 0.907 no
C17 C18 1.382(3) yes
C17 H171 0.907 no
C18 C19 1.388(3) yes
C18 H181 0.910 no
C19 C20 1.388(2) yes
C19 H191 0.907 no
C20 C21 1.466(2) yes
C21 C22 1.388(2) yes
C22 C23 1.393(3) yes
C22 H221 0.926 no
C23 C24 1.394(3) yes
C23 Cl2 1.7159(18) yes
C24 C25 1.389(2) yes
C24 H241 0.956 no
C25 C26 1.472(2) yes
C26 C27 1.379(2) yes
C27 C28 1.390(3) yes
C27 H271 0.926 no
C28 C29 1.379(3) yes
C28 H281 0.959 no
C29 C30 1.391(3) yes
C29 H291 0.936 no
C30 H301 0.915 no
C33 C34 1.474(6) yes
C34 H341 0.949 no
C34 H342 0.945 no
C34 H343 0.941 no
P1 F1 1.5942(16) yes
P1 F2 1.6074(14) yes
P1 F3 1.5943(13) yes
P1 F4 1.6044(15) yes
P1 F5 1.5931(13) yes
P1 F6 1.5932(14) yes
P2 F11 1.5798(18) yes
P2 F12 1.5931(17) yes
P2 F13 1.5901(14) yes
P2 F14 1.6103(15) yes
P2 F15 1.6008(16) yes
P2 F16 1.5721(18) yes
P3 F21 1.590(3) yes
P3 F22 1.604(3) yes
P3 F23 1.584(2) yes
P3 F24 1.561(3) yes
P3 F25 1.596(3) yes
P3 F26 1.527(4) yes

loop_
_geom_hbond_atom_site_label_D
_geom_hbond_atom_site_label_H
_geom_hbond_atom_site_label_A
_geom_hbond_site_symmetry_A
_geom_hbond_angle_DHA
_geom_hbond_distance_DH
_geom_hbond_distance_HA
_geom_hbond_distance_DA
_geom_hbond_publ_flag
C15 H151 N7 3_565 138 0.91 2.44 3.177(3) yes
